data_2020521
loop_
_publ_author_name
'Galding, M. R.'
'Virovets, A. V.'
'Kazakov, I. V.'
'Scheer, M.'
'Smirnov, S. N.'
'Timoshkin, A. Y.'

_publ_section_title
;
 Diminished electron density in the Vaska-type rhodium(I) complex
 <i>trans</i>-[Rh(NCBH~3~)(CO)(PPh~3~)~2~]
;
_journal_coeditor_code LY3032
_journal_issue 7
_journal_name_full 'Acta Crystallographica Section C'
_journal_page_first 514
_journal_page_last 517
_journal_paper_doi 10.1107/S2053229616008536
_journal_volume 72
_journal_year 2016
_chemical_formula_iupac '[Rh (C H3 B N) (C O) (C18 H15 P)2]'
_chemical_formula_moiety 'C38 H33 B N O P2 Rh'
_chemical_formula_sum 'C38 H33 B N O P2 Rh'
_chemical_formula_weight 695.31
_chemical_name_systematic Carbonyl(cyanotrihydridoborato-\k<i>N</i>)bis(triphenylphosphine-\k<i>P</i>)rhodium(I)
_space_group_crystal_system monoclinic
_space_group_IT_number 14
_space_group_name_Hall '-P 2ybc'
_space_group_name_H-M_alt 'P 1 21/c 1'
_symmetry_space_group_name_Hall '-P 2ybc'
_symmetry_space_group_name_H-M 'P 1 21/c 1'
_atom_sites_solution_hydrogens geom
_audit_creation_method
;
Olex2 1.2
(compiled 2014.02.17 svn.r2891 for OlexSys, GUI svn.r4773)
;
_cell_angle_alpha 90
_cell_angle_beta 105.9870(10)
_cell_angle_gamma 90
_cell_formula_units_Z 4
_cell_length_a 13.92270(10)
_cell_length_b 12.35000(10)
_cell_length_c 19.79660(10)
_cell_measurement_reflns_used 33390
_cell_measurement_temperature 123(2)
_cell_measurement_theta_max 73.4940
_cell_measurement_theta_min 4.2140
_cell_volume 3272.28(4)
_computing_cell_refinement
;
CrysAlis PRO (Agilent, 2014)
;
_computing_data_collection
;
CrysAlis PRO (Agilent, 2014)
;
_computing_data_reduction
;
CrysAlis PRO (Agilent, 2014)
;
_computing_molecular_graphics
;
OLEX2 (Dolomanov <i>et al.</i>,  2009)
;
_computing_publication_material
;
OLEX2 (Dolomanov <i>et al.</i>,  2009)
;
_computing_structure_refinement
;
SHELXL2014 (Sheldrick, 2015b)
;
_computing_structure_solution
;
SHELXT (Sheldrick, 2015a)
;
_diffrn_ambient_temperature 123(2)
_diffrn_detector_area_resol_mean 5.1773
_diffrn_measured_fraction_theta_full 1.000
_diffrn_measured_fraction_theta_max 0.993
_diffrn_measurement_device 'four-circle diffractometer'
_diffrn_measurement_device_type 'Agilent SuperNova Single Source diffractometer with an Atlas detector'
_diffrn_measurement_method '\w scans'
_diffrn_radiation_monochromator mirror
_diffrn_radiation_type CuK\a
_diffrn_radiation_wavelength 1.54178
_diffrn_reflns_av_R_equivalents 0.0273
_diffrn_reflns_limit_h_max 17
_diffrn_reflns_limit_h_min -17
_diffrn_reflns_limit_k_max 15
_diffrn_reflns_limit_k_min -14
_diffrn_reflns_limit_l_max 24
_diffrn_reflns_limit_l_min -24
_diffrn_reflns_number 45590
_diffrn_reflns_theta_full 67.500
_diffrn_reflns_theta_max 73.668
_diffrn_reflns_theta_min 3.302
_exptl_absorpt_coefficient_mu 5.381
_exptl_absorpt_correction_T_max 0.706
_exptl_absorpt_correction_T_min 0.186
_exptl_absorpt_correction_type gaussian
_exptl_absorpt_process_details
;
(CrysAlis PRO; Agilent, 2014)
;
_exptl_crystal_colour yellow
_exptl_crystal_density_diffrn 1.411
_exptl_crystal_description plate
_exptl_crystal_F_000 1424
_exptl_crystal_size_max 0.2342
_exptl_crystal_size_mid 0.131
_exptl_crystal_size_min 0.0417
_refine_diff_density_max 0.360
_refine_diff_density_min -0.562
_refine_ls_extinction_method none
_refine_ls_goodness_of_fit_ref 1.078
_refine_ls_hydrogen_treatment constr
_refine_ls_matrix_type full
_refine_ls_number_parameters 452
_refine_ls_number_reflns 6570
_refine_ls_number_restraints 72
_refine_ls_restrained_S_all 1.077
_refine_ls_R_factor_all 0.0222
_refine_ls_R_factor_gt 0.0207
_refine_ls_shift/su_max 0.003
_refine_ls_shift/su_mean 0.000
_refine_ls_structure_factor_coef Fsqd
_refine_ls_weighting_details 'w=1/[\s^2^(Fo^2^)+(0.0325P)^2^+1.0597P] where P=(Fo^2^+2Fc^2^)/3'
_refine_ls_weighting_scheme calc
_refine_ls_wR_factor_gt 0.0553
_refine_ls_wR_factor_ref 0.0559
_reflns_number_gt 6129
_reflns_number_total 6570
_reflns_threshold_expression 'I > 2\s(I)'
_cod_data_source_file ly3032sup1.cif
_cod_data_source_block I
_cod_depositor_comments 'Adding full bibliography for 2020521.cif.'
_cod_database_code 2020521
_cod_database_fobs_code 2020521
_shelx_space_group_comment
;
The symmetry employed for this shelxl refinement is uniquely defined
by the following loop, which should always be used as a source of
symmetry information in preference to the above space-group names.
They are only intended as comments.
;
_shelx_estimated_absorpt_t_min 0.366
_shelx_estimated_absorpt_t_max 0.807

loop_
_space_group_symop_operation_xyz
'x, y, z'
'-x, y+1/2, -z+1/2'
'-x, -y, -z'
'x, -y-1/2, z-1/2'

loop_
_atom_site_type_symbol
_atom_site_label
_atom_site_fract_x
_atom_site_fract_y
_atom_site_fract_z
_atom_site_U_iso_or_equiv
_atom_site_adp_type
_atom_site_calc_flag
_atom_site_occupancy
_atom_site_disorder_assembly
_atom_site_disorder_group
Rh Rh1 0.73503(2) 0.56499(2) 0.41983(2) 0.02494(5) Uani d 1 . .
N N1 0.82165(11) 0.53014(11) 0.51849(7) 0.0326(3) Uani d 1 . .
C C1 0.87733(15) 0.50901(14) 0.57081(9) 0.0370(4) Uani d 1 . .
B B1 0.9596(3) 0.4798(2) 0.64131(13) 0.0686(9) Uani d 1 . .
H H1A 1.0164 0.4480 0.6303 0.103 Uiso calc 1 . .
H H1B 0.9324 0.4293 0.6680 0.103 Uiso calc 1 . .
H H1C 0.9799 0.5444 0.6684 0.103 Uiso calc 1 . .
C C2 0.65934(13) 0.59485(13) 0.33044(10) 0.0346(4) Uani d 1 . .
O O1 0.61246(11) 0.61247(11) 0.27439(7) 0.0492(4) Uani d 1 . .
P P1 0.69357(3) 0.38432(3) 0.39413(2) 0.02617(9) Uani d 1 . .
C C111 0.74308(13) 0.28177(13) 0.46076(8) 0.0300(3) Uani d 1 . .
C C112 0.84580(14) 0.28016(14) 0.49117(9) 0.0344(4) Uani d 1 . .
H H112 0.8858 0.3332 0.4794 0.041 Uiso calc 1 . .
C C113 0.88900(15) 0.19970(14) 0.53907(9) 0.0395(4) Uani d 1 . .
H H113 0.9576 0.1994 0.5597 0.047 Uiso calc 1 . .
C C114 0.82958(17) 0.12001(14) 0.55588(9) 0.0417(5) Uani d 1 . .
H H114 0.8584 0.0660 0.5878 0.050 Uiso calc 1 . .
C C115 0.72795(17) 0.12046(14) 0.52548(10) 0.0436(5) Uani d 1 . .
H H115 0.6885 0.0664 0.5367 0.052 Uiso calc 1 . .
C C116 0.68388(15) 0.20139(13) 0.47805(10) 0.0373(4) Uani d 1 . .
H H116 0.6151 0.2017 0.4580 0.045 Uiso calc 1 . .
C C121 0.55822(12) 0.37601(11) 0.37490(8) 0.0252(3) Uani d 1 . .
C C122 0.51429(12) 0.39827(12) 0.42911(8) 0.0279(3) Uani d 1 . .
H H122 0.5546 0.4086 0.4746 0.033 Uiso calc 1 . .
C C123 0.41169(13) 0.40499(14) 0.41564(9) 0.0323(3) Uani d 1 . .
H H123 0.3832 0.4190 0.4521 0.039 Uiso calc 1 . .
C C124 0.35131(14) 0.39082(17) 0.34787(10) 0.0419(4) Uani d 1 . .
H H124 0.2823 0.3961 0.3386 0.050 Uiso calc 1 . .
C C125 0.39386(15) 0.36882(19) 0.29399(10) 0.0482(5) Uani d 1 . .
H H125 0.3531 0.3591 0.2485 0.058 Uiso calc 1 . .
C C126 0.49690(14) 0.36117(15) 0.30718(9) 0.0374(4) Uani d 1 . .
H H126 0.5249 0.3461 0.2706 0.045 Uiso calc 1 . .
C C131 0.7183(7) 0.3134(6) 0.3137(4) 0.0225(14) Uani d 0.5 A 1
C C132 0.7846(6) 0.3640(5) 0.2844(4) 0.0324(14) Uani d 0.5 A 1
H H132 0.8072 0.4336 0.2983 0.039 Uiso calc 0.5 A 1
C C133 0.8175(5) 0.3098(7) 0.2336(3) 0.0413(16) Uani d 0.5 A 1
H H133 0.8650 0.3418 0.2148 0.050 Uiso calc 0.5 A 1
C C134 0.7806(5) 0.2101(6) 0.2111(3) 0.0482(15) Uani d 0.5 A 1
H H134 0.8020 0.1747 0.1764 0.058 Uiso calc 0.5 A 1
C C135 0.7119(5) 0.1615(4) 0.2395(3) 0.0502(13) Uani d 0.5 A 1
H H135 0.6865 0.0937 0.2235 0.060 Uiso calc 0.5 A 1
C C136 0.6799(4) 0.2130(5) 0.2921(3) 0.0361(11) Uani d 0.5 A 1
H H136 0.6339 0.1803 0.3119 0.043 Uiso calc 0.5 A 1
C C141 0.7377(7) 0.3386(7) 0.3256(5) 0.0234(14) Uani d 0.5 A 2
C C142 0.7972(6) 0.3993(5) 0.2942(4) 0.0253(11) Uani d 0.5 A 2
H H142 0.8127 0.4703 0.3090 0.030 Uiso calc 0.5 A 2
C C143 0.8349(4) 0.3567(4) 0.2405(3) 0.0316(12) Uani d 0.5 A 2
H H143 0.8722 0.4000 0.2187 0.038 Uiso calc 0.5 A 2
C C144 0.8157(5) 0.2506(6) 0.2208(3) 0.0350(13) Uani d 0.5 A 2
H H144 0.8410 0.2219 0.1858 0.042 Uiso calc 0.5 A 2
C C145 0.7602(4) 0.1862(4) 0.2518(3) 0.0367(10) Uani d 0.5 A 2
H H145 0.7480 0.1144 0.2381 0.044 Uiso calc 0.5 A 2
C C146 0.7218(4) 0.2292(5) 0.3043(3) 0.0302(11) Uani d 0.5 A 2
H H146 0.6849 0.1849 0.3257 0.036 Uiso calc 0.5 A 2
P P2 0.74681(3) 0.74960(3) 0.44377(2) 0.02491(8) Uani d 1 . .
C C211 0.62427(13) 0.81437(15) 0.41329(8) 0.0348(4) Uani d 1 . .
C C212 0.61247(17) 0.92239(17) 0.39291(10) 0.0448(5) Uani d 1 . .
H H212 0.6681 0.9649 0.3945 0.054 Uiso calc 1 . .
C C213 0.51675(19) 0.9667(2) 0.37006(11) 0.0607(7) Uani d 1 . .
H H213 0.5088 1.0388 0.3559 0.073 Uiso calc 1 . .
C C214 0.43431(18) 0.9047(2) 0.36835(11) 0.0644(8) Uani d 1 . .
H H214 0.3708 0.9348 0.3529 0.077 Uiso calc 1 . .
C C215 0.44537(15) 0.7987(2) 0.38930(11) 0.0574(6) Uani d 1 . .
H H215 0.3893 0.7575 0.3889 0.069 Uiso calc 1 . .
C C216 0.54004(13) 0.75242(19) 0.41123(9) 0.0430(5) Uani d 1 . .
H H216 0.5470 0.6800 0.4245 0.052 Uiso calc 1 . .
C C221 0.79140(12) 0.78914(12) 0.53606(8) 0.0287(3) Uani d 1 . .
C C222 0.72855(14) 0.83414(13) 0.57257(9) 0.0341(4) Uani d 1 . .
H H222 0.6612 0.8449 0.5500 0.041 Uiso calc 1 . .
C C223 0.76682(17) 0.86292(14) 0.64285(10) 0.0413(4) Uani d 1 . .
H H223 0.7247 0.8928 0.6671 0.050 Uiso calc 1 . .
C C224 0.86659(17) 0.84758(14) 0.67696(9) 0.0412(4) Uani d 1 . .
H H224 0.8918 0.8685 0.7236 0.049 Uiso calc 1 . .
C C225 0.92912(15) 0.80071(14) 0.64131(9) 0.0372(4) Uani d 1 . .
H H225 0.9961 0.7889 0.6644 0.045 Uiso calc 1 . .
C C226 0.89155(13) 0.77142(13) 0.57118(9) 0.0314(3) Uani d 1 . .
H H226 0.9336 0.7398 0.5475 0.038 Uiso calc 1 . .
C C231 0.82451(12) 0.82938(12) 0.40206(8) 0.0255(3) Uani d 1 . .
C C232 0.85997(15) 0.93094(12) 0.42820(9) 0.0338(4) Uani d 1 . .
H H232 0.8507 0.9548 0.4705 0.041 Uiso calc 1 . .
C C233 0.90894(15) 0.99662(13) 0.39167(10) 0.0370(4) Uani d 1 . .
H H233 0.9319 1.0645 0.4093 0.044 Uiso calc 1 . .
C C234 0.92371(14) 0.96111(13) 0.32870(9) 0.0325(3) Uani d 1 . .
H H234 0.9553 1.0058 0.3036 0.039 Uiso calc 1 . .
C C235 0.89148(12) 0.85938(13) 0.30336(8) 0.0289(3) Uani d 1 . .
H H235 0.9027 0.8351 0.2617 0.035 Uiso calc 1 . .
C C236 0.84240(11) 0.79315(12) 0.33991(8) 0.0259(3) Uani d 1 . .
H H236 0.8214 0.7244 0.3229 0.031 Uiso calc 1 . .

loop_
_atom_site_aniso_label
_atom_site_aniso_U_11
_atom_site_aniso_U_22
_atom_site_aniso_U_33
_atom_site_aniso_U_12
_atom_site_aniso_U_13
_atom_site_aniso_U_23
Rh1 0.02319(7) 0.02207(7) 0.02976(7) 0.00205(4) 0.00763(5) 0.01014(4)
N1 0.0433(8) 0.0251(7) 0.0302(7) 0.0081(6) 0.0114(6) 0.0069(6)
C1 0.0586(11) 0.0243(8) 0.0285(8) 0.0063(8) 0.0127(8) 0.0030(6)
B1 0.116(3) 0.0364(12) 0.0319(11) -0.0026(14) -0.0152(13) 0.0041(10)
C2 0.0331(9) 0.0222(7) 0.0449(10) -0.0041(6) 0.0047(7) 0.0115(7)
O1 0.0528(8) 0.0356(7) 0.0443(7) -0.0076(6) -0.0116(6) 0.0153(6)
P1 0.0332(2) 0.02002(18) 0.02971(19) 0.00715(15) 0.01613(16) 0.00809(14)
C111 0.0450(9) 0.0221(7) 0.0283(7) 0.0138(7) 0.0191(7) 0.0070(6)
C112 0.0470(10) 0.0258(8) 0.0332(8) 0.0119(7) 0.0155(7) 0.0045(6)
C113 0.0556(11) 0.0311(9) 0.0317(8) 0.0194(8) 0.0119(8) 0.0022(7)
C114 0.0731(13) 0.0288(9) 0.0295(8) 0.0263(9) 0.0246(9) 0.0096(7)
C115 0.0711(13) 0.0268(8) 0.0474(10) 0.0201(9) 0.0407(10) 0.0151(8)
C116 0.0519(11) 0.0256(8) 0.0438(9) 0.0140(7) 0.0291(8) 0.0122(7)
C121 0.0352(8) 0.0135(6) 0.0293(7) -0.0021(6) 0.0127(6) 0.0013(5)
C122 0.0327(8) 0.0241(7) 0.0270(7) -0.0013(6) 0.0087(6) -0.0021(6)
C123 0.0322(8) 0.0320(8) 0.0353(8) -0.0051(7) 0.0138(7) -0.0015(7)
C124 0.0307(9) 0.0524(11) 0.0411(9) -0.0185(8) 0.0073(7) -0.0001(8)
C125 0.0441(11) 0.0664(13) 0.0310(9) -0.0280(10) 0.0050(8) -0.0064(9)
C126 0.0476(10) 0.0377(9) 0.0305(8) -0.0160(8) 0.0168(7) -0.0072(7)
C131 0.038(4) 0.015(4) 0.016(3) 0.005(2) 0.009(2) -0.005(2)
C132 0.026(2) 0.044(4) 0.022(2) 0.004(3) -0.0008(17) -0.005(3)
C133 0.033(3) 0.061(5) 0.032(3) 0.008(4) 0.012(2) 0.003(4)
C134 0.056(4) 0.060(4) 0.028(2) 0.030(3) 0.011(3) -0.007(3)
C135 0.078(4) 0.034(3) 0.036(2) 0.021(3) 0.011(3) -0.0056(18)
C136 0.058(3) 0.020(2) 0.031(2) 0.003(2) 0.014(2) -0.0030(16)
C141 0.036(3) 0.012(3) 0.020(3) 0.005(2) 0.005(2) -0.005(2)
C142 0.024(2) 0.029(3) 0.024(3) 0.000(2) 0.0085(18) -0.003(2)
C143 0.028(2) 0.039(3) 0.031(2) 0.005(2) 0.0139(18) 0.006(2)
C144 0.039(3) 0.039(4) 0.027(3) 0.013(3) 0.009(2) -0.001(3)
C145 0.048(3) 0.031(2) 0.029(2) 0.0110(19) 0.007(2) -0.0034(17)
C146 0.038(3) 0.027(3) 0.026(2) 0.000(2) 0.009(2) 0.0008(16)
P2 0.02629(18) 0.02312(18) 0.02792(18) 0.00674(14) 0.01181(14) 0.00907(14)
C211 0.0341(8) 0.0471(10) 0.0274(8) 0.0184(8) 0.0157(7) 0.0135(7)
C212 0.0519(12) 0.0492(11) 0.0398(10) 0.0289(9) 0.0234(9) 0.0192(8)
C213 0.0710(15) 0.0741(15) 0.0440(11) 0.0520(13) 0.0276(11) 0.0276(11)
C214 0.0505(13) 0.111(2) 0.0361(10) 0.0524(14) 0.0202(9) 0.0251(12)
C215 0.0345(10) 0.1048(19) 0.0374(10) 0.0248(11) 0.0173(8) 0.0179(11)
C216 0.0331(9) 0.0663(13) 0.0336(9) 0.0147(9) 0.0159(7) 0.0177(9)
C221 0.0385(8) 0.0210(7) 0.0301(8) 0.0060(6) 0.0154(7) 0.0103(6)
C222 0.0466(10) 0.0268(8) 0.0348(8) 0.0108(7) 0.0213(7) 0.0127(7)
C223 0.0690(13) 0.0286(8) 0.0357(9) 0.0118(8) 0.0301(9) 0.0109(7)
C224 0.0725(13) 0.0260(8) 0.0275(8) 0.0034(8) 0.0178(8) 0.0099(7)
C225 0.0499(10) 0.0273(8) 0.0326(8) 0.0006(7) 0.0080(7) 0.0108(7)
C226 0.0392(9) 0.0253(8) 0.0317(8) 0.0047(7) 0.0130(7) 0.0065(6)
C231 0.0304(8) 0.0200(7) 0.0294(7) 0.0075(6) 0.0137(6) 0.0057(6)
C232 0.0538(11) 0.0209(7) 0.0351(8) 0.0056(7) 0.0265(8) 0.0014(6)
C233 0.0622(11) 0.0159(7) 0.0406(9) -0.0007(7) 0.0271(8) -0.0010(7)
C234 0.0462(9) 0.0232(7) 0.0343(8) -0.0008(7) 0.0217(7) 0.0042(6)
C235 0.0352(8) 0.0271(8) 0.0284(7) 0.0003(6) 0.0154(6) -0.0012(6)
C236 0.0297(7) 0.0200(7) 0.0297(7) 0.0015(6) 0.0114(6) 0.0007(6)

loop_
_atom_type_symbol
_atom_type_description
_atom_type_scat_dispersion_real
_atom_type_scat_dispersion_imag
_atom_type_scat_source
C C 0.0181 0.0091 'International Tables Vol C Tables 4.2.6.8 and 6.1.1.4'
H H 0.0000 0.0000 'International Tables Vol C Tables 4.2.6.8 and 6.1.1.4'
B B 0.0090 0.0039 'International Tables Vol C Tables 4.2.6.8 and 6.1.1.4'
N N 0.0311 0.0180 'International Tables Vol C Tables 4.2.6.8 and 6.1.1.4'
O O 0.0492 0.0322 'International Tables Vol C Tables 4.2.6.8 and 6.1.1.4'
P P 0.2955 0.4335 'International Tables Vol C Tables 4.2.6.8 and 6.1.1.4'
Rh Rh 0.0927 3.6045 'International Tables Vol C Tables 4.2.6.8 and 6.1.1.4'

loop_
_geom_angle_atom_site_label_1
_geom_angle_atom_site_label_2
_geom_angle_atom_site_label_3
_geom_angle
_geom_angle_publ_flag
N1 Rh1 P1 93.02(4) y
N1 Rh1 P2 91.25(4) y
C2 Rh1 N1 178.72(7) y
C2 Rh1 P1 86.54(5) y
C2 Rh1 P2 89.37(5) y
P2 Rh1 P1 169.933(14) y
C1 N1 Rh1 173.47(15) y
N1 C1 B1 176.7(2) y
C1 B1 H1A 109.5 ?
C1 B1 H1B 109.5 ?
C1 B1 H1C 109.5 ?
H1A B1 H1B 109.5 ?
H1A B1 H1C 109.5 ?
H1B B1 H1C 109.5 ?
O1 C2 Rh1 179.25(18) y
C111 P1 Rh1 119.15(6) ?
C111 P1 C131 99.4(3) ?
C121 P1 Rh1 106.28(5) ?
C121 P1 C111 106.02(7) ?
C121 P1 C131 102.2(3) ?
C131 P1 Rh1 121.8(2) ?
C141 P1 Rh1 111.3(3) ?
C141 P1 C111 101.3(3) ?
C141 P1 C121 112.9(3) ?
C112 C111 P1 117.54(12) ?
C112 C111 C116 119.43(15) ?
C116 C111 P1 122.84(14) ?
C111 C112 H112 119.8 ?
C111 C112 C113 120.36(17) ?
C113 C112 H112 119.8 ?
C112 C113 H113 120.1 ?
C114 C113 C112 119.82(19) ?
C114 C113 H113 120.1 ?
C113 C114 H114 119.9 ?
C115 C114 C113 120.16(16) ?
C115 C114 H114 119.9 ?
C114 C115 H115 119.8 ?
C114 C115 C116 120.44(18) ?
C116 C115 H115 119.8 ?
C111 C116 C115 119.79(19) ?
C111 C116 H116 120.1 ?
C115 C116 H116 120.1 ?
C122 C121 P1 118.29(12) ?
C126 C121 P1 122.36(12) ?
C126 C121 C122 118.90(15) ?
C121 C122 H122 119.7 ?
C123 C122 C121 120.68(15) ?
C123 C122 H122 119.7 ?
C122 C123 H123 120.0 ?
C122 C123 C124 119.94(16) ?
C124 C123 H123 120.0 ?
C123 C124 H124 120.1 ?
C125 C124 C123 119.87(17) ?
C125 C124 H124 120.1 ?
C124 C125 H125 119.7 ?
C124 C125 C126 120.55(17) ?
C126 C125 H125 119.7 ?
C121 C126 C125 120.07(16) ?
C121 C126 H126 120.0 ?
C125 C126 H126 120.0 ?
C132 C131 P1 115.9(4) ?
C132 C131 C136 122.0(7) ?
C136 C131 P1 121.7(6) ?
C131 C132 H132 120.5 ?
C131 C132 C133 118.9(6) ?
C133 C132 H132 120.5 ?
C132 C133 H133 119.9 ?
C134 C133 C132 120.2(6) ?
C134 C133 H133 119.9 ?
C133 C134 H134 119.9 ?
C133 C134 C135 120.3(5) ?
C135 C134 H134 119.9 ?
C134 C135 H135 119.7 ?
C134 C135 C136 120.5(6) ?
C136 C135 H135 119.7 ?
C131 C136 C135 118.0(7) ?
C131 C136 H136 121.0 ?
C135 C136 H136 121.0 ?
C142 C141 P1 124.1(5) ?
C142 C141 C146 116.6(8) ?
C146 C141 P1 119.0(7) ?
C141 C142 H142 119.0 ?
C141 C142 C143 121.9(5) ?
C143 C142 H142 119.0 ?
C142 C143 H143 120.4 ?
C144 C143 C142 119.1(6) ?
C144 C143 H143 120.4 ?
C143 C144 H144 119.4 ?
C145 C144 C143 121.2(6) ?
C145 C144 H144 119.4 ?
C144 C145 H145 120.3 ?
C144 C145 C146 119.5(5) ?
C146 C145 H145 120.3 ?
C141 C146 H146 119.2 ?
C145 C146 C141 121.6(6) ?
C145 C146 H146 119.2 ?
C211 P2 Rh1 110.76(7) ?
C221 P2 Rh1 116.83(5) ?
C221 P2 C211 104.01(8) ?
C231 P2 Rh1 117.10(5) ?
C231 P2 C211 103.32(7) ?
C231 P2 C221 103.19(7) ?
C212 C211 P2 122.69(15) ?
C212 C211 C216 119.20(17) ?
C216 C211 P2 118.10(14) ?
C211 C212 H212 120.1 ?
C211 C212 C213 119.8(2) ?
C213 C212 H212 120.1 ?
C212 C213 H213 119.8 ?
C214 C213 C212 120.4(2) ?
C214 C213 H213 119.8 ?
C213 C214 H214 119.9 ?
C215 C214 C213 120.18(19) ?
C215 C214 H214 119.9 ?
C214 C215 H215 119.8 ?
C214 C215 C216 120.4(2) ?
C216 C215 H215 119.8 ?
C211 C216 C215 120.1(2) ?
C211 C216 H216 120.0 ?
C215 C216 H216 120.0 ?
C222 C221 P2 122.41(13) ?
C226 C221 P2 118.35(12) ?
C226 C221 C222 119.24(16) ?
C221 C222 H222 120.1 ?
C223 C222 C221 119.85(18) ?
C223 C222 H222 120.1 ?
C222 C223 H223 119.6 ?
C224 C223 C222 120.71(16) ?
C224 C223 H223 119.6 ?
C223 C224 H224 120.1 ?
C223 C224 C225 119.73(17) ?
C225 C224 H224 120.1 ?
C224 C225 H225 120.0 ?
C224 C225 C226 119.99(18) ?
C226 C225 H225 120.0 ?
C221 C226 H226 119.8 ?
C225 C226 C221 120.47(16) ?
C225 C226 H226 119.8 ?
C232 C231 P2 120.82(11) ?
C232 C231 C236 119.01(14) ?
C236 C231 P2 119.95(12) ?
C231 C232 H232 119.7 ?
C233 C232 C231 120.53(15) ?
C233 C232 H232 119.7 ?
C232 C233 H233 120.0 ?
C232 C233 C234 119.98(16) ?
C234 C233 H233 120.0 ?
C233 C234 H234 120.0 ?
C235 C234 C233 119.96(15) ?
C235 C234 H234 120.0 ?
C234 C235 H235 119.9 ?
C234 C235 C236 120.23(14) ?
C236 C235 H235 119.9 ?
C231 C236 H236 119.9 ?
C235 C236 C231 120.22(14) ?
C235 C236 H236 119.9 ?

loop_
_geom_bond_atom_site_label_1
_geom_bond_atom_site_label_2
_geom_bond_distance
_geom_bond_publ_flag
Rh1 N1 2.0389(14) y
Rh1 C2 1.8305(18) y
Rh1 P1 2.3257(4) y
Rh1 P2 2.3253(4) y
N1 C1 1.140(2) y
C1 B1 1.584(3) y
B1 H1A 0.9600 ?
B1 H1B 0.9600 ?
B1 H1C 0.9600 ?
C2 O1 1.143(2) y
P1 C111 1.8216(15) ?
P1 C121 1.8197(16) ?
P1 C131 1.929(8) ?
P1 C141 1.732(10) ?
C111 C112 1.391(3) ?
C111 C116 1.392(2) ?
C112 H112 0.9300 ?
C112 C113 1.391(2) ?
C113 H113 0.9300 ?
C113 C114 1.384(3) ?
C114 H114 0.9300 ?
C114 C115 1.377(3) ?
C115 H115 0.9300 ?
C115 C116 1.393(2) ?
C116 H116 0.9300 ?
C121 C122 1.401(2) ?
C121 C126 1.389(2) ?
C122 H122 0.9300 ?
C122 C123 1.382(2) ?
C123 H123 0.9300 ?
C123 C124 1.384(3) ?
C124 H124 0.9300 ?
C124 C125 1.382(3) ?
C125 H125 0.9300 ?
C125 C126 1.389(3) ?
C126 H126 0.9300 ?
C131 C132 1.370(14) ?
C131 C136 1.371(7) ?
C132 H132 0.9300 ?
C132 C133 1.387(11) ?
C133 H133 0.9300 ?
C133 C134 1.361(9) ?
C134 H134 0.9300 ?
C134 C135 1.375(9) ?
C135 H135 0.9300 ?
C135 C136 1.392(8) ?
C136 H136 0.9300 ?
C141 C142 1.385(14) ?
C141 C146 1.414(7) ?
C142 H142 0.9300 ?
C142 C143 1.410(11) ?
C143 H143 0.9300 ?
C143 C144 1.373(7) ?
C144 H144 0.9300 ?
C144 C145 1.367(8) ?
C145 H145 0.9300 ?
C145 C146 1.398(8) ?
C146 H146 0.9300 ?
P2 C211 1.8296(16) ?
P2 C221 1.8268(17) ?
P2 C231 1.8207(15) ?
C211 C212 1.390(3) ?
C211 C216 1.391(3) ?
C212 H212 0.9300 ?
C212 C213 1.396(3) ?
C213 H213 0.9300 ?
C213 C214 1.373(4) ?
C214 H214 0.9300 ?
C214 C215 1.369(4) ?
C215 H215 0.9300 ?
C215 C216 1.392(3) ?
C216 H216 0.9300 ?
C221 C222 1.395(2) ?
C221 C226 1.394(2) ?
C222 H222 0.9300 ?
C222 C223 1.392(3) ?
C223 H223 0.9300 ?
C223 C224 1.380(3) ?
C224 H224 0.9300 ?
C224 C225 1.389(3) ?
C225 H225 0.9300 ?
C225 C226 1.390(2) ?
C226 H226 0.9300 ?
C231 C232 1.394(2) ?
C231 C236 1.395(2) ?
C232 H232 0.9300 ?
C232 C233 1.385(2) ?
C233 H233 0.9300 ?
C233 C234 1.389(2) ?
C234 H234 0.9300 ?
C234 C235 1.381(2) ?
C235 H235 0.9300 ?
C235 C236 1.390(2) ?
C236 H236 0.9300 ?
